data_7129015
loop_
_publ_author_name
'Shylin, Sergii I.'
'Pogrebetsky, James L.'
'Husak, Alina O.'
'Bykov, Dmytro'
'Mokhir, Andriy'
'Hampel, Frank'
'Shova, Sergiu'
'Ozarowski, Andrew'
'Gumienna-Kontecka, Elzbieta'
'Fritsky, Igor O.'

_publ_section_title
;
 Expanding manganese(IV) aqueous chemistry: unusually stable water-soluble
 hexahydrazide clathrochelate complexes.
;
_journal_issue 84
_journal_name_full 'Chemical communications (Cambridge, England)'
_journal_page_first 11060
_journal_page_last 11063
_journal_paper_doi 10.1039/d1cc04870h
_journal_volume 57
_journal_year 2021
_chemical_formula_moiety '2(C24 H20 As), C12 H12 Mn N12 O6, 13.5(H2 O)'
_chemical_formula_sum 'C60 H79 As2 Mn N12 O19.5'
_chemical_formula_weight 1485.13
_space_group_crystal_system orthorhombic
_space_group_IT_number 61
_space_group_name_Hall '-P 2ac 2ab'
_space_group_name_H-M_alt 'P b c a'
_atom_sites_solution_hydrogens mixed
_atom_sites_solution_primary direct
_audit_creation_date 2018-06-11
_audit_creation_method
;
Olex2 1.2
(compiled 2018.05.29 svn.r3508 for OlexSys, GUI svn.r5506)
;
_audit_update_record
;
2018-06-11 deposited with the CCDC.	2021-09-28 downloaded from the CCDC.
;
_cell_angle_alpha 90
_cell_angle_beta 90
_cell_angle_gamma 90
_cell_formula_units_Z 8
_cell_length_a 21.0876(3)
_cell_length_b 21.1132(2)
_cell_length_c 29.7036(3)
_cell_measurement_reflns_used 17469
_cell_measurement_temperature 173.00(10)
_cell_measurement_theta_max 61.5530
_cell_measurement_theta_min 2.9740
_cell_volume 13224.8(3)
_computing_cell_refinement
;
CrysAlisPro, Agilent Technologies,
Version 1.171.37.35 (release 13-08-2014 CrysAlis171 .NET)
(compiled Aug 13 2014,18:06:01)
;
_computing_data_collection
;
CrysAlisPro, Agilent Technologies,
Version 1.171.37.35 (release 13-08-2014 CrysAlis171 .NET)
(compiled Aug 13 2014,18:06:01)
;
_computing_data_reduction
;
CrysAlisPro, Agilent Technologies,
Version 1.171.37.35 (release 13-08-2014 CrysAlis171 .NET)
(compiled Aug 13 2014,18:06:01)
;
_computing_molecular_graphics 'Olex2 (Dolomanov et al., 2009)'
_computing_publication_material 'Olex2 (Dolomanov et al., 2009)'
_computing_structure_refinement 'ShelXL (Sheldrick, 2015)'
_computing_structure_solution 'ShelXT (Sheldrick, 2015)'
_diffrn_ambient_environment N~2~
_diffrn_ambient_temperature 173.00(10)
_diffrn_detector 'CCD plate'
_diffrn_detector_area_resol_mean 10.6144
_diffrn_detector_type Atlas
_diffrn_measured_fraction_theta_full 0.795
_diffrn_measured_fraction_theta_max 0.927
_diffrn_measurement_details
;
#__ type_ start__ end____ width___ exp.time_
  1 omega  -19.00   70.00   1.0000    1.5300
omega____ theta____ kappa____ phi______ frames
    -        0.0000   38.0000 -120.0000 89

#__ type_ start__ end____ width___ exp.time_
  2 omega   63.00  152.00   1.0000    6.1150
omega____ theta____ kappa____ phi______ frames
    -       82.5931   45.0000   30.0000 89

#__ type_ start__ end____ width___ exp.time_
  3 omega   95.00  156.00   1.0000    6.1150
omega____ theta____ kappa____ phi______ frames
    -       82.5931  125.0000 -120.0000 61

#__ type_ start__ end____ width___ exp.time_
  4 omega   65.00  154.00   1.0000    6.1150
omega____ theta____ kappa____ phi______ frames
    -       82.5931   77.0000 -180.0000 89

#__ type_ start__ end____ width___ exp.time_
  5 omega   10.00   98.00   1.0000    6.1150
omega____ theta____ kappa____ phi______ frames
    -       82.5931  -45.0000  120.0000 88
;
_diffrn_measurement_device 'four-circle diffractometer'
_diffrn_measurement_device_type 'SuperNova, Dual, Cu at zero, Atlas'
_diffrn_measurement_method '\w scans'
_diffrn_orient_matrix_UB_11 -0.0299257000
_diffrn_orient_matrix_UB_12 0.0426437000
_diffrn_orient_matrix_UB_13 -0.0363330000
_diffrn_orient_matrix_UB_21 0.0666401000
_diffrn_orient_matrix_UB_22 0.0174686000
_diffrn_orient_matrix_UB_23 -0.0173030000
_diffrn_orient_matrix_UB_31 -0.0020255000
_diffrn_orient_matrix_UB_32 -0.0565056000
_diffrn_orient_matrix_UB_33 -0.0327502000
_diffrn_radiation_monochromator mirror
_diffrn_radiation_probe x-ray
_diffrn_radiation_type CuK\a
_diffrn_radiation_wavelength 1.54184
_diffrn_reflns_av_R_equivalents 0.0406
_diffrn_reflns_av_unetI/netI 0.0352
_diffrn_reflns_Laue_measured_fraction_full 0.795
_diffrn_reflns_Laue_measured_fraction_max 0.927
_diffrn_reflns_limit_h_max 24
_diffrn_reflns_limit_h_min -15
_diffrn_reflns_limit_k_max 23
_diffrn_reflns_limit_k_min -23
_diffrn_reflns_limit_l_max 32
_diffrn_reflns_limit_l_min -32
_diffrn_reflns_number 32460
_diffrn_reflns_point_group_measured_fraction_full 0.795
_diffrn_reflns_point_group_measured_fraction_max 0.927
_diffrn_reflns_theta_full 67.684
_diffrn_reflns_theta_max 61.614
_diffrn_reflns_theta_min 2.975
_diffrn_source 'sealed X-ray tube'
_diffrn_source_type 'SuperNova (Cu) X-ray Source'
_exptl_absorpt_coefficient_mu 3.426
_exptl_absorpt_correction_T_max 1.00000
_exptl_absorpt_correction_T_min 0.78052
_exptl_absorpt_correction_type multi-scan
_exptl_absorpt_process_details
;
CrysAlisPro, Agilent Technologies,
Version 1.171.37.35 (release 13-08-2014 CrysAlis171 .NET)
(compiled Aug 13 2014,18:06:01)
Empirical absorption correction using spherical harmonics,
 implemented in SCALE3 ABSPACK scaling algorithm.
Empirical absorption correction using spherical harmonics,
 implemented in SCALE3 ABSPACK scaling algorithm.
;
_exptl_crystal_colour 'metallic dark black'
_exptl_crystal_colour_lustre metallic
_exptl_crystal_colour_modifier dark
_exptl_crystal_colour_primary black
_exptl_crystal_density_diffrn 1.492
_exptl_crystal_description block
_exptl_crystal_F_000 6160
_exptl_crystal_recrystallization_method 'crystallized from H2O'
_exptl_crystal_size_max 0.1428
_exptl_crystal_size_mid 0.126
_exptl_crystal_size_min 0.1202
_refine_diff_density_max 0.585
_refine_diff_density_min -0.507
_refine_diff_density_rms 0.075
_refine_ls_extinction_method none
_refine_ls_goodness_of_fit_ref 1.030
_refine_ls_hydrogen_treatment constr
_refine_ls_matrix_type full
_refine_ls_number_parameters 898
_refine_ls_number_reflns 9514
_refine_ls_number_restraints 0
_refine_ls_restrained_S_all 1.030
_refine_ls_R_factor_all 0.0496
_refine_ls_R_factor_gt 0.0436
_refine_ls_shift/su_max 0.002
_refine_ls_shift/su_mean 0.000
_refine_ls_structure_factor_coef Fsqd
_refine_ls_weighting_details 'w=1/[\s^2^(Fo^2^)+(0.0760P)^2^+10.9517P] where P=(Fo^2^+2Fc^2^)/3'
_refine_ls_weighting_scheme calc
_refine_ls_wR_factor_gt 0.1146
_refine_ls_wR_factor_ref 0.1215
_reflns_Friedel_coverage 0.000
_reflns_number_gt 8448
_reflns_number_total 9514
_reflns_threshold_expression 'I > 2\s(I)'
_cod_data_source_file d1cc04870h2.cif
_cod_data_source_block anm01
_cod_depositor_comments 'Adding full bibliography for 7129015--7129016.cif.'
_cod_original_formula_sum 'C60 H79 As2 Mn N12 O19.50'
_cod_database_code 7129015
_shelxl_version_number 2014/6
_chemical_oxdiff_formula 'C32 H28 N12 O6 As Mn'
_shelx_space_group_comment
;
The symmetry employed for this shelxl refinement is uniquely defined
by the following loop, which should always be used as a source of
symmetry information in preference to the above space-group names.
They are only intended as comments.
;
_reflns_odcompleteness_completeness 79.78
_reflns_odcompleteness_iscentric 1
_reflns_odcompleteness_theta 66.97
_olex2_refinement_description
;
1. Fixed Uiso
 At 1.2 times of:
  All C(H) groups, All C(H,H) groups
 At 1.5 times of:
  All O(H,H) groups
2. Others
 Fixed Sof: O301(0.5) H30K(0.5) H30L(0.5)
3.a Free rotating group:
 O312(H31A,H31B), O313(H31C,H31D), O303(H30A,H30B), O309(H30C,H30D), O307(H30E,
 H30F), O302(H30G,H30H), O310(H31E,H31F), O308(H30I,H30J), O301(H30K,H30L),
 O306(H30M,H30N), O311(H31G,H31H), O304(H30O,H30P), O314(H31I,H31J), O305(H30Q,
 H30R)
3.b Secondary CH2 refined with riding coordinates:
 C7(H7A,H7B), C8(H8A,H8B), C9(H9A,H9B), C10(H10A,H10B), C11(H11A,H11B),
 C12(H12A,H12B)
3.c Aromatic/amide H refined with riding coordinates:
 C102(H102), C103(H103), C104(H104), C105(H105), C106(H106), C112(H112),
 C113(H113), C114(H114), C115(H115), C116(H116), C122(H122), C123(H123),
 C124(H124), C125(H125), C126(H126), C132(H132), C133(H133), C134(H134),
 C135(H135), C136(H136), C202(H202), C203(H203), C204(H204), C205(H205),
 C206(H206), C213(H213), C214(H214), C215(H215), C216(H216), C217(H217),
 C222(H222), C223(H223), C224(H224), C225(H225), C226(H226), C232(H232),
 C233(H233), C234(H234), C235(H235), C236(H236)
;
_olex2_date_sample_data_collection 2015-07-20
_olex2_date_sample_submission 1436911200
_olex2_exptl_crystal_mounting_method 'mounted on a loop'
_olex2_submission_special_instructions 'No special instructions were received'

loop_
_space_group_symop_operation_xyz
'x, y, z'
'-x+1/2, -y, z+1/2'
'-x, y+1/2, -z+1/2'
'x+1/2, -y+1/2, -z'
'-x, -y, -z'
'x-1/2, y, -z-1/2'
'x, -y-1/2, z-1/2'
'-x-1/2, y-1/2, z'

loop_
_atom_site_label
_atom_site_type_symbol
_atom_site_fract_x
_atom_site_fract_y
_atom_site_fract_z
_atom_site_U_iso_or_equiv
_atom_site_adp_type
_atom_site_occupancy
_atom_site_site_symmetry_order
_atom_site_calc_flag
_atom_site_refinement_flags_posn
_atom_site_refinement_flags_adp
_atom_site_refinement_flags_occupancy
_atom_site_disorder_assembly
_atom_site_disorder_group
C101 C 0.21597(17) 0.79250(15) 0.57796(10) 0.0258(7) Uani 1 1 d . . . . .
C102 C 0.21958(18) 0.83810(15) 0.61174(11) 0.0292(8) Uani 1 1 d . . . . .
H102 H 0.2594 0.8555 0.6201 0.035 Uiso 1 1 calc R . . . .
C103 C 0.1645(2) 0.85794(16) 0.63315(11) 0.0338(8) Uani 1 1 d . . . . .
H103 H 0.1665 0.8890 0.6563 0.041 Uiso 1 1 calc R . . . .
C104 C 0.10659(19) 0.83219(16) 0.62064(12) 0.0339(8) Uani 1 1 d . . . . .
H104 H 0.0689 0.8461 0.6350 0.041 Uiso 1 1 calc R . . . .
C105 C 0.10326(18) 0.78631(17) 0.58730(12) 0.0335(8) Uani 1 1 d . . . . .
H105 H 0.0634 0.7687 0.5791 0.040 Uiso 1 1 calc R . . . .
C106 C 0.15822(17) 0.76615(15) 0.56597(11) 0.0274(7) Uani 1 1 d . . . . .
H106 H 0.1563 0.7345 0.5433 0.033 Uiso 1 1 calc R . . . .
C111 C 0.32852(17) 0.84342(15) 0.52186(11) 0.0274(7) Uani 1 1 d . . . . .
C112 C 0.2990(2) 0.86862(15) 0.48364(12) 0.0337(8) Uani 1 1 d . . . . .
H112 H 0.2627 0.8486 0.4711 0.040 Uiso 1 1 calc R . . . .
C113 C 0.3234(2) 0.92341(17) 0.46420(12) 0.0425(10) Uani 1 1 d . . . . .
H113 H 0.3043 0.9405 0.4379 0.051 Uiso 1 1 calc R . . . .
C114 C 0.3751(2) 0.95291(16) 0.48300(13) 0.0435(10) Uani 1 1 d . . . . .
H114 H 0.3915 0.9904 0.4696 0.052 Uiso 1 1 calc R . . . .
C115 C 0.4037(2) 0.92858(17) 0.52132(14) 0.0411(10) Uani 1 1 d . . . . .
H115 H 0.4391 0.9497 0.5342 0.049 Uiso 1 1 calc R . . . .
C116 C 0.38066(19) 0.87342(16) 0.54098(12) 0.0337(8) Uani 1 1 d . . . . .
H116 H 0.4003 0.8565 0.5671 0.040 Uiso 1 1 calc R . . . .
C121 C 0.35048(18) 0.73591(15) 0.59239(11) 0.0276(7) Uani 1 1 d . . . . .
C122 C 0.41266(18) 0.72342(16) 0.57955(12) 0.0324(8) Uani 1 1 d . . . . .
H122 H 0.4265 0.7328 0.5499 0.039 Uiso 1 1 calc R . . . .
C123 C 0.45427(19) 0.69706(17) 0.61060(12) 0.0378(9) Uani 1 1 d . . . . .
H123 H 0.4968 0.6882 0.6023 0.045 Uiso 1 1 calc R . . . .
C124 C 0.4333(2) 0.68377(17) 0.65383(12) 0.0365(9) Uani 1 1 d . . . . .
H124 H 0.4619 0.6662 0.6752 0.044 Uiso 1 1 calc R . . . .
C125 C 0.3713(2) 0.69581(15) 0.66620(12) 0.0346(8) Uani 1 1 d . . . . .
H125 H 0.3574 0.6860 0.6958 0.041 Uiso 1 1 calc R . . . .
C126 C 0.32945(19) 0.72206(15) 0.63559(11) 0.0299(8) Uani 1 1 d . . . . .
H126 H 0.2868 0.7305 0.6440 0.036 Uiso 1 1 calc R . . . .
C131 C 0.27679(17) 0.70590(15) 0.50459(10) 0.0258(7) Uani 1 1 d . . . . .
C132 C 0.31037(18) 0.64860(15) 0.50575(11) 0.0276(7) Uani 1 1 d . . . . .
H132 H 0.3427 0.6418 0.5275 0.033 Uiso 1 1 calc R . . . .
C133 C 0.29562(18) 0.60229(16) 0.47472(11) 0.0308(8) Uani 1 1 d . . . . .
H133 H 0.3179 0.5632 0.4753 0.037 Uiso 1 1 calc R . . . .
C134 C 0.24895(19) 0.61200(16) 0.44284(11) 0.0319(8) Uani 1 1 d . . . . .
H134 H 0.2392 0.5794 0.4219 0.038 Uiso 1 1 calc R . . . .
C135 C 0.21626(18) 0.66860(16) 0.44108(11) 0.0305(8) Uani 1 1 d . . . . .
H135 H 0.1844 0.6749 0.4189 0.037 Uiso 1 1 calc R . . . .
C136 C 0.23021(18) 0.71653(15) 0.47187(10) 0.0277(7) Uani 1 1 d . . . . .
H136 H 0.2084 0.7559 0.4707 0.033 Uiso 1 1 calc R . . . .
As1 As 0.29314(2) 0.76901(2) 0.54886(2) 0.02371(12) Uani 1 1 d . . . . .
C201 C 0.16517(19) 0.46124(15) 0.66250(10) 0.0285(8) Uani 1 1 d . . . . .
C202 C 0.1087(2) 0.43067(16) 0.65458(12) 0.0359(9) Uani 1 1 d . . . . .
H202 H 0.0785 0.4483 0.6344 0.043 Uiso 1 1 calc R . . . .
C203 C 0.0962(2) 0.37350(18) 0.67639(14) 0.0473(11) Uani 1 1 d . . . . .
H203 H 0.0571 0.3522 0.6714 0.057 Uiso 1 1 calc R . . . .
C204 C 0.1408(3) 0.34798(17) 0.70526(13) 0.0488(12) Uani 1 1 d . . . . .
H204 H 0.1322 0.3090 0.7200 0.059 Uiso 1 1 calc R . . . .
C205 C 0.1976(2) 0.37840(17) 0.71286(12) 0.0431(10) Uani 1 1 d . . . . .
H205 H 0.2278 0.3605 0.7329 0.052 Uiso 1 1 calc R . . . .
C206 C 0.2107(2) 0.43495(16) 0.69136(11) 0.0333(8) Uani 1 1 d . . . . .
H206 H 0.2501 0.4558 0.6961 0.040 Uiso 1 1 calc R . . . .
C212 C 0.12650(17) 0.56610(14) 0.59090(10) 0.0241(7) Uani 1 1 d . . . . .
C213 C 0.06344(18) 0.57030(15) 0.60334(11) 0.0293(8) Uani 1 1 d . . . . .
H213 H 0.0502 0.5564 0.6323 0.035 Uiso 1 1 calc R . . . .
C214 C 0.01942(19) 0.59504(16) 0.57315(12) 0.0342(8) Uani 1 1 d . . . . .
H214 H -0.0242 0.5973 0.5811 0.041 Uiso 1 1 calc R . . . .
C215 C 0.03986(18) 0.61656(16) 0.53120(11) 0.0326(8) Uani 1 1 d . . . . .
H215 H 0.0102 0.6346 0.5109 0.039 Uiso 1 1 calc R . . . .
C216 C 0.10226(18) 0.61188(15) 0.51899(11) 0.0298(8) Uani 1 1 d . . . . .
H216 H 0.1153 0.6260 0.4901 0.036 Uiso 1 1 calc R . . . .
C217 C 0.14651(18) 0.58679(14) 0.54840(10) 0.0270(7) Uani 1 1 d . . . . .
H217 H 0.1898 0.5836 0.5399 0.032 Uiso 1 1 calc R . . . .
C221 C 0.26600(17) 0.52392(14) 0.60340(10) 0.0249(7) Uani 1 1 d . . . . .
C222 C 0.32180(18) 0.55238(15) 0.61711(12) 0.0320(8) Uani 1 1 d . . . . .
H222 H 0.3219 0.5807 0.6419 0.038 Uiso 1 1 calc R . . . .
C223 C 0.37783(19) 0.53921(16) 0.59425(13) 0.0391(9) Uani 1 1 d . . . . .
H223 H 0.4162 0.5593 0.6032 0.047 Uiso 1 1 calc R . . . .
C224 C 0.37804(19) 0.49723(17) 0.55877(13) 0.0374(9) Uani 1 1 d . . . . .
H224 H 0.4166 0.4881 0.5435 0.045 Uiso 1 1 calc R . . . .
C225 C 0.3226(2) 0.46843(17) 0.54527(12) 0.0372(9) Uani 1 1 d . . . . .
H225 H 0.3232 0.4393 0.5209 0.045 Uiso 1 1 calc R . . . .
C226 C 0.26628(18) 0.48163(15) 0.56701(11) 0.0292(7) Uani 1 1 d . . . . .
H226 H 0.2280 0.4622 0.5574 0.035 Uiso 1 1 calc R . . . .
C231 C 0.19496(17) 0.60473(15) 0.67712(11) 0.0272(7) Uani 1 1 d . . . . .
C232 C 0.2288(2) 0.59599(18) 0.71711(12) 0.0431(10) Uani 1 1 d . . . . .
H232 H 0.2500 0.5571 0.7228 0.052 Uiso 1 1 calc R . . . .
C233 C 0.2312(3) 0.6447(2) 0.74832(13) 0.0514(12) Uani 1 1 d . . . . .
H233 H 0.2547 0.6392 0.7753 0.062 Uiso 1 1 calc R . . . .
C234 C 0.2001(2) 0.70078(19) 0.74078(13) 0.0435(10) Uani 1 1 d . . . . .
H234 H 0.2014 0.7334 0.7628 0.052 Uiso 1 1 calc R . . . .
C235 C 0.1672(2) 0.70982(17) 0.70146(13) 0.0424(10) Uani 1 1 d . . . . .
H235 H 0.1465 0.7491 0.6961 0.051 Uiso 1 1 calc R . . . .
C236 C 0.1640(2) 0.66195(16) 0.66944(11) 0.0330(8) Uani 1 1 d . . . . .
H236 H 0.1408 0.6682 0.6424 0.040 Uiso 1 1 calc R . . . .
As2 As 0.18786(2) 0.53906(2) 0.63360(2) 0.02301(12) Uani 1 1 d . . . . .
C1 C 0.44265(17) 0.59666(14) 0.43219(10) 0.0228(7) Uani 1 1 d . . . . .
C2 C 0.44953(17) 0.66869(14) 0.43407(10) 0.0237(7) Uani 1 1 d . . . . .
C3 C 0.49196(16) 0.61157(14) 0.27607(10) 0.0234(7) Uani 1 1 d . . . . .
C4 C 0.48612(17) 0.68344(14) 0.27649(10) 0.0230(7) Uani 1 1 d . . . . .
C5 C 0.27412(16) 0.60658(14) 0.32957(9) 0.0211(7) Uani 1 1 d . . . . .
C6 C 0.27315(16) 0.67749(13) 0.33797(9) 0.0196(6) Uani 1 1 d . . . . .
C7 C 0.46173(19) 0.49484(15) 0.35750(13) 0.0359(9) Uani 1 1 d . . . . .
H7A H 0.4648 0.4481 0.3564 0.043 Uiso 1 1 calc R . . . .
H7B H 0.5016 0.5111 0.3707 0.043 Uiso 1 1 calc R . . . .
C8 C 0.39322(19) 0.50178(14) 0.29292(11) 0.0299(8) Uani 1 1 d . . . . .
H8A H 0.3881 0.5226 0.2633 0.036 Uiso 1 1 calc R . . . .
H8B H 0.3923 0.4554 0.2879 0.036 Uiso 1 1 calc R . . . .
C9 C 0.35012(19) 0.49406(14) 0.36661(11) 0.0314(8) Uani 1 1 d . . . . .
H9A H 0.3150 0.5088 0.3861 0.038 Uiso 1 1 calc R . . . .
H9B H 0.3481 0.4472 0.3655 0.038 Uiso 1 1 calc R . . . .
C10 C 0.46914(18) 0.78463(15) 0.34804(11) 0.0301(8) Uani 1 1 d . . . . .
H10A H 0.5126 0.7678 0.3442 0.036 Uiso 1 1 calc R . . . .
H10B H 0.4723 0.8313 0.3500 0.036 Uiso 1 1 calc R . . . .
C11 C 0.3773(2) 0.78037(15) 0.39487(11) 0.0332(8) Uani 1 1 d . . . . .
H11A H 0.3761 0.8268 0.3993 0.040 Uiso 1 1 calc R . . . .
H11B H 0.3594 0.7605 0.4223 0.040 Uiso 1 1 calc R . . . .
C12 C 0.36624(19) 0.78773(14) 0.31449(11) 0.0312(8) Uani 1 1 d . . . . .
H12A H 0.3408 0.7725 0.2886 0.037 Uiso 1 1 calc R . . . .
H12B H 0.3645 0.8346 0.3144 0.037 Uiso 1 1 calc R . . . .
N1 N 0.40902(15) 0.51220(12) 0.38710(9) 0.0305(7) Uani 1 1 d . . . . .
N2 N 0.41056(15) 0.57919(12) 0.39531(9) 0.0285(7) Uani 1 1 d . . . . .
N3 N 0.44626(15) 0.69297(11) 0.39190(8) 0.0269(6) Uani 1 1 d . . . . .
N4 N 0.44334(15) 0.76058(12) 0.39026(9) 0.0290(7) Uani 1 1 d . . . . .
N5 N 0.45598(15) 0.51906(12) 0.31130(10) 0.0317(7) Uani 1 1 d . . . . .
N6 N 0.46204(15) 0.58658(12) 0.31146(9) 0.0299(7) Uani 1 1 d . . . . .
N7 N 0.43532(15) 0.70134(11) 0.30073(9) 0.0276(6) Uani 1 1 d . . . . .
N8 N 0.43168(15) 0.76820(11) 0.30803(9) 0.0281(6) Uani 1 1 d . . . . .
N9 N 0.33982(15) 0.51872(11) 0.32093(9) 0.0303(7) Uani 1 1 d . . . . .
N10 N 0.33303(15) 0.58615(11) 0.32321(9) 0.0278(6) Uani 1 1 d . . . . .
N11 N 0.32924(15) 0.69697(12) 0.35342(9) 0.0283(6) Uani 1 1 d . . . . .
N12 N 0.33673(15) 0.76435(11) 0.35657(10) 0.0309(7) Uani 1 1 d . . . . .
O1 O 0.46287(13) 0.56215(10) 0.46243(7) 0.0323(6) Uani 1 1 d . . . . .
O2 O 0.45967(13) 0.69673(10) 0.46952(7) 0.0315(6) Uani 1 1 d . . . . .
O3 O 0.52289(13) 0.58416(10) 0.24669(8) 0.0333(6) Uani 1 1 d . . . . .
O4 O 0.52314(13) 0.71748(10) 0.25528(8) 0.0346(6) Uani 1 1 d . . . . .
O5 O 0.22421(12) 0.57513(10) 0.32806(7) 0.0286(5) Uani 1 1 d . . . . .
O6 O 0.22462(12) 0.70948(10) 0.33257(7) 0.0272(5) Uani 1 1 d . . . . .
Mn1 Mn 0.40310(2) 0.64086(2) 0.34579(2) 0.01596(13) Uani 1 1 d . . . . .
O312 O 0.14009(16) 0.84796(13) 0.45304(9) 0.0465(7) Uani 1 1 d . . . . .
H31A H 0.1178 0.8147 0.4566 0.070 Uiso 1 1 d G . . . .
H31B H 0.1547 0.8488 0.4264 0.070 Uiso 1 1 d G . . . .
O313 O 0.03504(15) 0.92300(11) 0.45847(9) 0.0423(7) Uani 1 1 d . . . . .
H31C H 0.0425 0.9625 0.4582 0.063 Uiso 1 1 d G . . . .
H31D H 0.0692 0.9029 0.4637 0.063 Uiso 1 1 d G . . . .
O303 O 0.49343(17) 1.03432(12) 0.70576(9) 0.0521(8) Uani 1 1 d . . . . .
H30A H 0.4988 0.9998 0.7201 0.078 Uiso 1 1 d G . . . .
H30B H 0.4969 1.0653 0.7239 0.078 Uiso 1 1 d G . . . .
O309 O 0.21167(14) 0.83908(12) 0.37189(10) 0.0437(7) Uani 1 1 d . . . . .
H30C H 0.2308 0.8039 0.3687 0.066 Uiso 1 1 d G . . . .
H30D H 0.2354 0.8689 0.3625 0.066 Uiso 1 1 d G . . . .
O307 O 0.40993(13) 0.94261(11) 0.35378(9) 0.0359(6) Uani 1 1 d . . . . .
H30E H 0.4358 0.9474 0.3321 0.054 Uiso 1 1 d G . . . .
H30F H 0.4072 0.9770 0.3686 0.054 Uiso 1 1 d G . . . .
O302 O 0.52380(19) 0.64371(11) 0.74756(10) 0.0538(9) Uani 1 1 d . . . . .
H30G H 0.5525 0.6478 0.7277 0.081 Uiso 1 1 d G . . . .
H30H H 0.5140 0.6799 0.7580 0.081 Uiso 1 1 d G . . . .
O310 O 0.09227(15) 0.83202(13) 0.33110(11) 0.0486(7) Uani 1 1 d . . . . .
H31E H 0.1313 0.8384 0.3365 0.073 Uiso 1 1 d G . . . .
H31F H 0.0853 0.7924 0.3294 0.073 Uiso 1 1 d G . . . .
O308 O 0.28316(14) 0.93630(12) 0.33998(11) 0.0496(7) Uani 1 1 d . . . . .
H30I H 0.3234 0.9377 0.3411 0.074 Uiso 1 1 d G . . . .
H30J H 0.2690 0.9715 0.3303 0.074 Uiso 1 1 d G . . . .
O301 O 0.3831(4) 0.5826(4) 0.7330(3) 0.085(3) Uani 0.5 1 d . . P . .
H30K H 0.4213 0.5828 0.7421 0.128 Uiso 0.5 1 d G . P . .
H30L H 0.3750 0.5472 0.7206 0.128 Uiso 0.5 1 d G . P . .
O306 O 0.55634(14) 0.75211(12) 0.52602(8) 0.0391(6) Uani 1 1 d . . . . .
H30M H 0.5359 0.7753 0.5444 0.059 Uiso 1 1 d G . . . .
H30N H 0.5304 0.7329 0.5089 0.059 Uiso 1 1 d G . . . .
O311 O 0.11852(16) 0.55705(11) 0.39233(9) 0.0417(6) Uani 1 1 d . . . . .
H31G H 0.1402 0.5690 0.3697 0.063 Uiso 1 1 d G . . . .
H31H H 0.0929 0.5862 0.3999 0.063 Uiso 1 1 d G . . . .
O304 O 0.59027(13) 0.80274(13) 0.67473(8) 0.0383(6) Uani 1 1 d . . . . .
H30O H 0.5741 0.8084 0.7006 0.057 Uiso 1 1 d G . . . .
H30P H 0.6298 0.8105 0.6757 0.057 Uiso 1 1 d G . . . .
O314 O 0.1532(2) 0.9469(2) 0.74565(12) 0.0918(13) Uani 1 1 d . . . . .
H31I H 0.1502 0.9069 0.7482 0.138 Uiso 1 1 d G . . . .
H31J H 0.1697 0.9622 0.7694 0.138 Uiso 1 1 d G . . . .
O305 O 0.53453(16) 0.84341(13) 0.59309(9) 0.0474(7) Uani 1 1 d . . . . .
H30Q H 0.5409 0.8268 0.6195 0.071 Uiso 1 1 d G . . . .
H30R H 0.4984 0.8633 0.5930 0.071 Uiso 1 1 d G . . . .

loop_
_atom_site_aniso_label
_atom_site_aniso_U_11
_atom_site_aniso_U_22
_atom_site_aniso_U_33
_atom_site_aniso_U_23
_atom_site_aniso_U_13
_atom_site_aniso_U_12
C101 0.026(2) 0.0280(16) 0.0231(16) 0.0016(13) 0.0022(14) -0.0008(14)
C102 0.025(2) 0.0316(17) 0.0309(18) -0.0079(14) 0.0041(15) -0.0051(14)
C103 0.035(2) 0.0367(19) 0.0293(18) -0.0093(14) 0.0033(16) -0.0009(16)
C104 0.031(2) 0.0391(19) 0.0315(18) -0.0023(15) 0.0046(16) 0.0050(15)
C105 0.022(2) 0.044(2) 0.0340(19) -0.0026(15) -0.0029(15) -0.0019(15)
C106 0.022(2) 0.0347(17) 0.0259(17) -0.0046(13) -0.0013(14) 0.0003(14)
C111 0.026(2) 0.0264(16) 0.0297(17) -0.0084(13) 0.0063(15) 0.0020(14)
C112 0.038(2) 0.0303(17) 0.0326(19) -0.0024(14) -0.0013(16) 0.0022(15)
C113 0.064(3) 0.0324(19) 0.0313(19) 0.0004(15) 0.0082(19) 0.0036(19)
C114 0.059(3) 0.0302(18) 0.041(2) -0.0053(16) 0.027(2) -0.0008(18)
C115 0.034(2) 0.038(2) 0.052(2) -0.0151(17) 0.0153(19) -0.0091(16)
C116 0.033(2) 0.0320(18) 0.0363(19) -0.0056(14) 0.0066(16) -0.0023(16)
C121 0.026(2) 0.0305(17) 0.0261(17) -0.0055(13) 0.0000(15) -0.0036(14)
C122 0.025(2) 0.0406(19) 0.0313(18) -0.0002(14) 0.0004(16) -0.0012(15)
C123 0.025(2) 0.044(2) 0.044(2) -0.0013(16) -0.0058(17) -0.0016(16)
C124 0.035(2) 0.0375(19) 0.037(2) 0.0035(15) -0.0121(17) -0.0033(16)
C125 0.044(3) 0.0297(17) 0.0296(18) 0.0003(14) -0.0040(17) -0.0057(16)
C126 0.032(2) 0.0274(16) 0.0304(18) -0.0041(13) 0.0020(15) -0.0026(15)
C131 0.0228(19) 0.0311(17) 0.0234(16) 0.0022(13) 0.0068(14) -0.0004(13)
C132 0.028(2) 0.0322(17) 0.0222(16) 0.0017(13) 0.0032(14) -0.0014(14)
C133 0.035(2) 0.0270(16) 0.0304(18) -0.0014(13) 0.0091(16) 0.0008(14)
C134 0.033(2) 0.0379(19) 0.0249(17) -0.0056(13) 0.0058(15) -0.0050(16)
C135 0.032(2) 0.0401(19) 0.0196(16) -0.0012(13) -0.0009(15) -0.0050(15)
C136 0.027(2) 0.0291(17) 0.0266(17) 0.0011(13) 0.0007(15) 0.0011(14)
As1 0.0205(2) 0.0277(2) 0.0229(2) -0.00307(13) 0.00081(14) -0.00114(14)
C201 0.035(2) 0.0292(17) 0.0216(16) -0.0023(12) 0.0070(15) 0.0049(15)
C202 0.040(2) 0.0328(19) 0.0349(19) -0.0018(14) 0.0045(17) -0.0017(16)
C203 0.060(3) 0.035(2) 0.047(2) -0.0047(18) 0.017(2) -0.0130(19)
C204 0.083(4) 0.0307(19) 0.033(2) 0.0010(16) 0.026(2) 0.007(2)
C205 0.069(3) 0.036(2) 0.0244(18) 0.0028(15) 0.0093(18) 0.018(2)
C206 0.040(2) 0.0356(19) 0.0240(17) -0.0020(14) 0.0027(16) 0.0101(16)
C212 0.030(2) 0.0207(14) 0.0216(15) -0.0017(12) -0.0015(14) 0.0008(13)
C213 0.026(2) 0.0362(18) 0.0254(17) 0.0013(13) 0.0031(15) 0.0007(14)
C214 0.023(2) 0.0399(19) 0.040(2) 0.0017(15) -0.0013(16) 0.0019(15)
C215 0.029(2) 0.0347(18) 0.0340(18) 0.0080(14) -0.0097(16) -0.0006(15)
C216 0.029(2) 0.0317(17) 0.0285(17) 0.0074(14) -0.0029(15) -0.0039(14)
C217 0.027(2) 0.0278(16) 0.0257(16) 0.0006(13) 0.0024(14) -0.0005(14)
C221 0.0234(19) 0.0257(16) 0.0256(16) 0.0018(12) -0.0040(14) 0.0057(13)
C222 0.030(2) 0.0269(16) 0.039(2) -0.0056(14) -0.0057(16) 0.0022(14)
C223 0.023(2) 0.0355(19) 0.059(2) 0.0031(17) -0.0043(18) 0.0000(15)
C224 0.026(2) 0.041(2) 0.045(2) 0.0096(16) 0.0101(17) 0.0077(16)
C225 0.038(2) 0.040(2) 0.034(2) -0.0030(15) 0.0028(17) 0.0068(17)
C226 0.028(2) 0.0336(18) 0.0263(17) -0.0017(13) 0.0002(15) 0.0032(14)
C231 0.026(2) 0.0318(17) 0.0241(16) 0.0013(13) 0.0033(14) 0.0007(14)
C232 0.055(3) 0.040(2) 0.034(2) -0.0044(15) -0.0122(19) 0.0038(18)
C233 0.065(4) 0.059(3) 0.030(2) -0.0106(18) -0.015(2) -0.008(2)
C234 0.047(3) 0.049(2) 0.034(2) -0.0159(17) 0.0087(19) -0.0107(19)
C235 0.049(3) 0.0338(19) 0.045(2) -0.0123(16) 0.007(2) 0.0027(17)
C236 0.039(2) 0.0336(18) 0.0270(17) -0.0030(14) 0.0008(16) 0.0013(16)
As2 0.0240(2) 0.02443(19) 0.0206(2) -0.00140(13) -0.00116(14) 0.00172(14)
C1 0.0249(19) 0.0243(15) 0.0192(15) 0.0016(12) -0.0011(14) -0.0017(13)
C2 0.0244(19) 0.0265(16) 0.0203(16) 0.0014(12) -0.0013(13) -0.0022(13)
C3 0.0221(19) 0.0240(15) 0.0242(15) -0.0023(12) 0.0017(14) 0.0001(13)
C4 0.0258(19) 0.0230(15) 0.0202(15) -0.0019(12) 0.0029(14) -0.0001(13)
C5 0.0239(19) 0.0220(15) 0.0173(14) 0.0014(11) -0.0024(13) -0.0008(13)
C6 0.0180(18) 0.0223(15) 0.0185(14) 0.0028(11) 0.0011(13) -0.0001(13)
C7 0.033(2) 0.0210(16) 0.054(2) 0.0064(15) -0.0125(18) 0.0029(15)
C8 0.045(2) 0.0178(15) 0.0269(17) -0.0048(13) -0.0022(16) 0.0039(14)
C9 0.037(2) 0.0208(16) 0.0362(19) -0.0037(13) 0.0051(16) -0.0026(14)
C10 0.027(2) 0.0204(15) 0.043(2) 0.0049(13) 0.0024(16) -0.0042(14)
C11 0.046(3) 0.0226(16) 0.0313(18) -0.0098(13) 0.0098(17) -0.0078(15)
C12 0.044(2) 0.0181(15) 0.0313(18) -0.0010(12) -0.0089(16) 0.0087(15)
N1 0.044(2) 0.0188(13) 0.0288(14) 0.0018(11) -0.0065(13) 0.0056(12)
N2 0.0359(19) 0.0221(13) 0.0275(14) -0.0020(11) -0.0054(13) -0.0008(12)
N3 0.0356(19) 0.0199(13) 0.0251(14) -0.0005(10) -0.0041(12) 0.0009(11)
N4 0.0362(19) 0.0223(13) 0.0286(14) -0.0055(11) -0.0035(13) 0.0004(12)
N5 0.0368(19) 0.0153(12) 0.0431(16) -0.0065(11) 0.0119(14) -0.0017(12)
N6 0.0332(18) 0.0189(13) 0.0377(16) -0.0006(11) 0.0079(13) -0.0011(12)
N7 0.0342(18) 0.0180(12) 0.0305(14) -0.0029(11) 0.0049(13) 0.0023(11)
N8 0.0357(19) 0.0188(13) 0.0298(14) -0.0019(10) 0.0060(13) -0.0007(11)
N9 0.0346(19) 0.0149(12) 0.0415(16) -0.0007(11) -0.0041(14) -0.0018(11)
N10 0.0305(18) 0.0173(12) 0.0357(15) -0.0024(11) -0.0018(13) 0.0007(11)
N11 0.0277(18) 0.0192(13) 0.0380(15) -0.0035(11) 0.0012(13) -0.0006(12)
N12 0.0282(18) 0.0151(13) 0.0494(17) -0.0003(11) 0.0024(14) 0.0021(11)
O1 0.0404(17) 0.0314(12) 0.0250(11) 0.0072(9) -0.0112(11) -0.0011(11)
O2 0.0379(16) 0.0371(12) 0.0195(11) -0.0061(9) -0.0033(10) -0.0066(11)
O3 0.0354(16) 0.0302(12) 0.0341(12) -0.0065(10) 0.0144(11) 0.0034(10)
O4 0.0379(16) 0.0283(11) 0.0376(13) 0.0006(10) 0.0157(12) -0.0058(11)
O5 0.0231(14) 0.0286(11) 0.0342(12) 0.0006(9) -0.0037(10) -0.0054(10)
O6 0.0231(14) 0.0265(11) 0.0319(12) 0.0043(9) -0.0048(10) 0.0056(10)
Mn1 0.0173(3) 0.0150(2) 0.0156(2) -0.00044(17) -0.00071(19) 0.00036(18)
O312 0.046(2) 0.0508(16) 0.0430(15) 0.0102(12) 0.0060(14) 0.0031(13)
O313 0.054(2) 0.0285(12) 0.0441(14) 0.0047(11) 0.0180(14) 0.0080(12)
O303 0.072(2) 0.0406(14) 0.0441(15) 0.0103(12) 0.0116(15) 0.0040(15)
O309 0.0419(18) 0.0290(13) 0.0603(17) 0.0025(12) 0.0179(13) 0.0103(12)
O307 0.0341(17) 0.0305(12) 0.0431(14) 0.0008(11) 0.0016(12) 0.0016(11)
O302 0.086(3) 0.0307(13) 0.0452(16) 0.0012(11) 0.0097(16) 0.0148(14)
O310 0.045(2) 0.0418(15) 0.0594(17) -0.0028(14) 0.0046(15) 0.0018(12)
O308 0.0306(17) 0.0298(13) 0.088(2) 0.0085(13) -0.0032(16) 0.0025(11)
O301 0.044(5) 0.096(5) 0.115(7) 0.063(5) -0.023(4) -0.005(4)
O306 0.0412(17) 0.0417(14) 0.0343(14) -0.0050(11) -0.0018(12) -0.0074(12)
O311 0.0471(19) 0.0348(13) 0.0434(15) -0.0040(11) 0.0021(13) -0.0016(12)
O304 0.0306(16) 0.0563(16) 0.0280(12) 0.0009(11) 0.0065(11) 0.0059(12)
O314 0.057(3) 0.162(4) 0.056(2) 0.000(2) -0.013(2) -0.010(3)
O305 0.051(2) 0.0431(15) 0.0478(16) 0.0041(12) -0.0091(14) -0.0028(13)

loop_
_atom_type_symbol
_atom_type_description
_atom_type_scat_dispersion_real
_atom_type_scat_dispersion_imag
_atom_type_scat_source
C C 0.0181 0.0091 'International Tables Vol C Tables 4.2.6.8 and 6.1.1.4'
H H 0.0000 0.0000 'International Tables Vol C Tables 4.2.6.8 and 6.1.1.4'
As As -0.9300 1.0051 'International Tables Vol C Tables 4.2.6.8 and 6.1.1.4'
Mn Mn -0.5299 2.8052 'International Tables Vol C Tables 4.2.6.8 and 6.1.1.4'
N N 0.0311 0.0180 'International Tables Vol C Tables 4.2.6.8 and 6.1.1.4'
O O 0.0492 0.0322 'International Tables Vol C Tables 4.2.6.8 and 6.1.1.4'

loop_
_exptl_crystal_face_index_h
_exptl_crystal_face_index_k
_exptl_crystal_face_index_l
_exptl_crystal_face_perp_dist
_exptl_oxdiff_crystal_face_indexfrac_h
_exptl_oxdiff_crystal_face_indexfrac_k
_exptl_oxdiff_crystal_face_indexfrac_l
_exptl_oxdiff_crystal_face_x
_exptl_oxdiff_crystal_face_y
_exptl_oxdiff_crystal_face_z
2 -14 -2 0.0600 1.5360 -13.5645 -1.8630 -0.5567 -0.1024 0.8244
-2 -2 -19 0.0557 -2.4658 -1.9551 -18.7578 0.6719 0.1261 0.7298
-1 14 3 0.0641 -1.4086 13.5083 2.6879 0.5205 0.0956 -0.8485
3 0 19 0.0607 2.7653 -0.1667 18.8737 -0.7756 -0.1452 -0.6143
10 -2 -12 0.0874 10.3808 -2.4712 -12.0725 0.0226 0.8575 0.5140
-4 -11 -10 0.0565 -4.0467 -11.1747 -9.6100 -0.0063 -0.2986 0.9544
-12 -1 9 0.0370 -11.9106 -0.9413 9.3971 -0.0251 -0.9728 -0.2304
9 10 4 0.0753 8.9350 10.0030 3.9158 0.0169 0.7024 -0.7116
12 5 -5 0.0679 12.2679 4.8924 -5.0522 0.0251 0.9904 -0.1358
-9 1 -15 0.0704 -9.0017 0.9998 -14.9989 0.8570 -0.3229 0.4530
9 -1 15 0.0704 9.0017 -0.9998 14.9989 -0.8570 0.3229 -0.4530

loop_
_geom_angle_atom_site_label_1
_geom_angle_atom_site_label_2
_geom_angle_atom_site_label_3
_geom_angle
_geom_angle_site_symmetry_1
_geom_angle_site_symmetry_3
_geom_angle_publ_flag
C102 C101 As1 117.4(3) . . ?
C106 C101 C102 120.7(3) . . ?
C106 C101 As1 121.9(2) . . ?
C101 C102 H102 120.2 . . ?
C103 C102 C101 119.5(3) . . ?
C103 C102 H102 120.2 . . ?
C102 C103 H103 120.2 . . ?
C104 C103 C102 119.7(3) . . ?
C104 C103 H103 120.2 . . ?
C103 C104 H104 119.7 . . ?
C105 C104 C103 120.6(3) . . ?
C105 C104 H104 119.7 . . ?
C104 C105 H105 120.1 . . ?
C104 C105 C106 119.9(3) . . ?
C106 C105 H105 120.1 . . ?
C101 C106 C105 119.6(3) . . ?
C101 C106 H106 120.2 . . ?
C105 C106 H106 120.2 . . ?
C112 C111 As1 118.6(3) . . ?
C116 C111 C112 120.7(3) . . ?
C116 C111 As1 120.7(3) . . ?
C111 C112 H112 120.4 . . ?
C113 C112 C111 119.2(4) . . ?
C113 C112 H112 120.4 . . ?
C112 C113 H113 120.0 . . ?
C114 C113 C112 120.1(4) . . ?
C114 C113 H113 120.0 . . ?
C113 C114 H114 119.6 . . ?
C113 C114 C115 120.7(3) . . ?
C115 C114 H114 119.6 . . ?
C114 C115 H115 119.9 . . ?
C114 C115 C116 120.2(4) . . ?
C116 C115 H115 119.9 . . ?
C111 C116 C115 119.1(4) . . ?
C111 C116 H116 120.4 . . ?
C115 C116 H116 120.4 . . ?
C122 C121 As1 118.8(2) . . ?
C126 C121 C122 121.0(3) . . ?
C126 C121 As1 120.1(3) . . ?
C121 C122 H122 120.3 . . ?
C123 C122 C121 119.3(3) . . ?
C123 C122 H122 120.3 . . ?
C122 C123 H123 120.2 . . ?
C124 C123 C122 119.6(4) . . ?
C124 C123 H123 120.2 . . ?
C123 C124 H124 119.6 . . ?
C125 C124 C123 120.7(3) . . ?
C125 C124 H124 119.6 . . ?
C124 C125 H125 119.9 . . ?
C124 C125 C126 120.2(3) . . ?
C126 C125 H125 119.9 . . ?
C121 C126 H126 120.4 . . ?
C125 C126 C121 119.2(4) . . ?
C125 C126 H126 120.4 . . ?
C132 C131 As1 119.7(3) . . ?
C136 C131 C132 120.6(3) . . ?
C136 C131 As1 119.6(2) . . ?
C131 C132 H132 120.6 . . ?
C133 C132 C131 118.8(3) . . ?
C133 C132 H132 120.6 . . ?
C132 C133 H133 119.5 . . ?
C132 C133 C134 120.9(3) . . ?
C134 C133 H133 119.5 . . ?
C133 C134 H134 119.7 . . ?
C135 C134 C133 120.7(3) . . ?
C135 C134 H134 119.7 . . ?
C134 C135 H135 120.1 . . ?
C134 C135 C136 119.8(3) . . ?
C136 C135 H135 120.1 . . ?
C131 C136 H136 120.4 . . ?
C135 C136 C131 119.1(3) . . ?
C135 C136 H136 120.4 . . ?
C101 As1 C111 107.98(14) . . ?
C121 As1 C101 109.23(14) . . ?
C121 As1 C111 109.76(15) . . ?
C121 As1 C131 109.11(14) . . ?
C131 As1 C101 109.90(14) . . ?
C131 As1 C111 110.83(13) . . ?
C202 C201 C206 120.8(3) . . ?
C202 C201 As2 122.9(3) . . ?
C206 C201 As2 116.3(3) . . ?
C201 C202 H202 120.3 . . ?
C201 C202 C203 119.4(4) . . ?
C203 C202 H202 120.3 . . ?
C202 C203 H203 120.1 . . ?
C204 C203 C202 119.8(4) . . ?
C204 C203 H203 120.1 . . ?
C203 C204 H204 119.6 . . ?
C205 C204 C203 120.8(4) . . ?
C205 C204 H204 119.6 . . ?
C204 C205 H205 120.0 . . ?
C204 C205 C206 120.0(4) . . ?
C206 C205 H205 120.0 . . ?
C201 C206 H206 120.4 . . ?
C205 C206 C201 119.2(4) . . ?
C205 C206 H206 120.4 . . ?
C213 C212 C217 120.7(3) . . ?
C213 C212 As2 119.7(2) . . ?
C217 C212 As2 119.4(3) . . ?
C212 C213 H213 120.2 . . ?
C212 C213 C214 119.5(3) . . ?
C214 C213 H213 120.2 . . ?
C213 C214 H214 120.3 . . ?
C213 C214 C215 119.5(4) . . ?
C215 C214 H214 120.3 . . ?
C214 C215 H215 119.7 . . ?
C216 C215 C214 120.7(3) . . ?
C216 C215 H215 119.7 . . ?
C215 C216 H216 119.7 . . ?
C215 C216 C217 120.6(3) . . ?
C217 C216 H216 119.7 . . ?
C212 C217 H217 120.5 . . ?
C216 C217 C212 119.0(3) . . ?
C216 C217 H217 120.5 . . ?
C222 C221 C226 120.0(3) . . ?
C222 C221 As2 121.7(2) . . ?
C226 C221 As2 118.3(3) . . ?
C221 C222 H222 120.3 . . ?
C221 C222 C223 119.5(3) . . ?
C223 C222 H222 120.3 . . ?
C222 C223 H223 119.8 . . ?
C224 C223 C222 120.3(4) . . ?
C224 C223 H223 119.8 . . ?
C223 C224 H224 119.9 . . ?
C225 C224 C223 120.3(4) . . ?
C225 C224 H224 119.9 . . ?
C224 C225 H225 119.8 . . ?
C224 C225 C226 120.3(3) . . ?
C226 C225 H225 119.8 . . ?
C221 C226 H226 120.2 . . ?
C225 C226 C221 119.5(3) . . ?
C225 C226 H226 120.2 . . ?
C232 C231 As2 121.4(3) . . ?
C236 C231 C232 119.6(3) . . ?
C236 C231 As2 119.0(3) . . ?
C231 C232 H232 120.4 . . ?
C233 C232 C231 119.3(4) . . ?
C233 C232 H232 120.4 . . ?
C232 C233 H233 119.5 . . ?
C234 C233 C232 120.9(4) . . ?
C234 C233 H233 119.5 . . ?
C233 C234 H234 120.0 . . ?
C235 C234 C233 120.0(3) . . ?
C235 C234 H234 120.0 . . ?
C234 C235 H235 119.8 . . ?
C234 C235 C236 120.4(4) . . ?
C236 C235 H235 119.8 . . ?
C231 C236 H236 120.1 . . ?
C235 C236 C231 119.8(3) . . ?
C235 C236 H236 120.1 . . ?
C212 As2 C201 112.76(15) . . ?
C212 As2 C221 108.99(14) . . ?
C212 As2 C231 106.77(14) . . ?
C221 As2 C201 106.48(14) . . ?
C231 As2 C201 109.92(13) . . ?
C231 As2 C221 112.01(15) . . ?
N2 C1 C2 110.6(2) . . ?
O1 C1 C2 121.9(3) . . ?
O1 C1 N2 127.4(3) . . ?
N3 C2 C1 109.7(2) . . ?
O2 C2 C1 121.9(3) . . ?
O2 C2 N3 128.3(3) . . ?
N6 C3 C4 110.4(3) . . ?
O3 C3 C4 121.1(3) . . ?
O3 C3 N6 128.4(3) . . ?
N7 C4 C3 110.4(3) . . ?
O4 C4 C3 121.7(3) . . ?
O4 C4 N7 127.9(3) . . ?
N10 C5 C6 110.9(3) . . ?
O5 C5 C6 121.4(3) . . ?
O5 C5 N10 127.7(3) . . ?
N11 C6 C5 110.4(3) . . ?
O6 C6 C5 121.9(3) . . ?
O6 C6 N11 127.6(3) . . ?
H7A C7 H7B 107.6 . . ?
N1 C7 H7A 108.7 . . ?
N1 C7 H7B 108.7 . . ?
N1 C7 N5 114.3(3) . . ?
N5 C7 H7A 108.7 . . ?
N5 C7 H7B 108.7 . . ?
H8A C8 H8B 107.5 . . ?
N5 C8 H8A 108.5 . . ?
N5 C8 H8B 108.5 . . ?
N9 C8 H8A 108.5 . . ?
N9 C8 H8B 108.5 . . ?
N9 C8 N5 115.1(3) . . ?
H9A C9 H9B 107.5 . . ?
N1 C9 H9A 108.5 . . ?
N1 C9 H9B 108.5 . . ?
N1 C9 N9 115.2(3) . . ?
N9 C9 H9A 108.5 . . ?
N9 C9 H9B 108.5 . . ?
H10A C10 H10B 107.6 . . ?
N4 C10 H10A 108.7 . . ?
N4 C10 H10B 108.7 . . ?
N4 C10 N8 114.4(3) . . ?
N8 C10 H10A 108.7 . . ?
N8 C10 H10B 108.7 . . ?
H11A C11 H11B 107.6 . . ?
N4 C11 H11A 108.6 . . ?
N4 C11 H11B 108.6 . . ?
N4 C11 N12 114.7(3) . . ?
N12 C11 H11A 108.6 . . ?
N12 C11 H11B 108.6 . . ?
H12A C12 H12B 107.6 . . ?
N8 C12 H12A 108.6 . . ?
N8 C12 H12B 108.6 . . ?
N8 C12 N12 114.6(3) . . ?
N12 C12 H12A 108.6 . . ?
N12 C12 H12B 108.6 . . ?
C9 N1 C7 109.6(3) . . ?
C9 N1 N2 110.8(3) . . ?
N2 N1 C7 109.4(3) . . ?
C1 N2 N1 114.9(2) . . ?
C1 N2 Mn1 118.0(2) . . ?
N1 N2 Mn1 121.50(19) . . ?
C2 N3 N4 114.3(2) . . ?
C2 N3 Mn1 116.9(2) . . ?
N4 N3 Mn1 120.79(19) . . ?
C10 N4 C11 109.7(3) . . ?
N3 N4 C10 111.2(2) . . ?
N3 N4 C11 108.9(3) . . ?
C7 N5 C8 109.4(3) . . ?
N6 N5 C7 109.7(2) . . ?
N6 N5 C8 109.1(3) . . ?
C3 N6 N5 115.7(2) . . ?
C3 N6 Mn1 118.4(2) . . ?
N5 N6 Mn1 121.6(2) . . ?
C4 N7 N8 113.7(3) . . ?
C4 N7 Mn1 117.1(2) . . ?
N8 N7 Mn1 121.20(19) . . ?
C12 N8 C10 109.7(3) . . ?
N7 N8 C10 109.1(2) . . ?
N7 N8 C12 110.6(3) . . ?
C8 N9 C9 109.2(3) . . ?
N10 N9 C8 110.6(3) . . ?
N10 N9 C9 108.9(2) . . ?
C5 N10 N9 115.0(3) . . ?
C5 N10 Mn1 117.2(2) . . ?
N9 N10 Mn1 121.2(2) . . ?
C6 N11 N12 115.2(3) . . ?
C6 N11 Mn1 118.4(2) . . ?
N12 N11 Mn1 121.1(2) . . ?
C11 N12 C12 109.5(3) . . ?
N11 N12 C11 110.2(3) . . ?
N11 N12 C12 108.8(2) . . ?
N2 Mn1 N3 79.29(11) . . ?
N2 Mn1 N6 87.24(11) . . ?
N2 Mn1 N10 85.84(11) . . ?
N3 Mn1 N10 153.74(12) . . ?
N6 Mn1 N3 113.01(13) . . ?
N6 Mn1 N10 87.51(12) . . ?
N7 Mn1 N2 155.17(13) . . ?
N7 Mn1 N3 87.20(11) . . ?
N7 Mn1 N6 78.94(11) . . ?
N7 Mn1 N10 113.75(12) . . ?
N11 Mn1 N2 112.00(12) . . ?
N11 Mn1 N3 87.12(12) . . ?
N11 Mn1 N6 154.98(12) . . ?
N11 Mn1 N7 87.76(12) . . ?
N11 Mn1 N10 78.51(11) . . ?
H31A O312 H31B 109.4 . . ?
H31C O313 H31D 109.5 . . ?
H30A O303 H30B 109.4 . . ?
H30C O309 H30D 109.3 . . ?
H30E O307 H30F 109.5 . . ?
H30G O302 H30H 109.5 . . ?
H31E O310 H31F 109.5 . . ?
H30I O308 H30J 109.4 . . ?
H30K O301 H30L 109.5 . . ?
H30M O306 H30N 109.5 . . ?
H31G O311 H31H 109.5 . . ?
H30O O304 H30P 109.5 . . ?
H31I O314 H31J 109.6 . . ?
H30Q O305 H30R 109.5 . . ?

loop_
_geom_bond_atom_site_label_1
_geom_bond_atom_site_label_2
_geom_bond_distance
_geom_bond_site_symmetry_2
_geom_bond_publ_flag
C101 C102 1.393(4) . ?
C101 C106 1.385(5) . ?
C101 As1 1.908(3) . ?
C102 H102 0.9500 . ?
C102 C103 1.388(5) . ?
C103 H103 0.9500 . ?
C103 C104 1.388(5) . ?
C104 H104 0.9500 . ?
C104 C105 1.387(5) . ?
C105 H105 0.9500 . ?
C105 C106 1.388(5) . ?
C106 H106 0.9500 . ?
C111 C112 1.400(5) . ?
C111 C116 1.390(5) . ?
C111 As1 1.915(3) . ?
C112 H112 0.9500 . ?
C112 C113 1.392(5) . ?
C113 H113 0.9500 . ?
C113 C114 1.375(6) . ?
C114 H114 0.9500 . ?
C114 C115 1.387(6) . ?
C115 H115 0.9500 . ?
C115 C116 1.390(5) . ?
C116 H116 0.9500 . ?
C121 C122 1.391(5) . ?
C121 C126 1.389(5) . ?
C121 As1 1.903(3) . ?
C122 H122 0.9500 . ?
C122 C123 1.389(5) . ?
C123 H123 0.9500 . ?
C123 C124 1.387(5) . ?
C124 H124 0.9500 . ?
C124 C125 1.383(6) . ?
C125 H125 0.9500 . ?
C125 C126 1.383(5) . ?
C126 H126 0.9500 . ?
C131 C132 1.402(5) . ?
C131 C136 1.400(5) . ?
C131 As1 1.903(3) . ?
C132 H132 0.9500 . ?
C132 C133 1.379(5) . ?
C133 H133 0.9500 . ?
C133 C134 1.381(5) . ?
C134 H134 0.9500 . ?
C134 C135 1.381(5) . ?
C135 H135 0.9500 . ?
C135 C136 1.395(5) . ?
C136 H136 0.9500 . ?
C201 C202 1.374(5) . ?
C201 C206 1.402(5) . ?
C201 As2 1.914(3) . ?
C202 H202 0.9500 . ?
C202 C203 1.395(5) . ?
C203 H203 0.9500 . ?
C203 C204 1.382(7) . ?
C204 H204 0.9500 . ?
C204 C205 1.379(7) . ?
C205 H205 0.9500 . ?
C205 C206 1.382(5) . ?
C206 H206 0.9500 . ?
C212 C213 1.383(5) . ?
C212 C217 1.401(4) . ?
C212 As2 1.900(3) . ?
C213 H213 0.9500 . ?
C213 C214 1.392(5) . ?
C214 H214 0.9500 . ?
C214 C215 1.395(5) . ?
C215 H215 0.9500 . ?
C215 C216 1.369(5) . ?
C216 H216 0.9500 . ?
C216 C217 1.384(5) . ?
C217 H217 0.9500 . ?
C221 C222 1.382(5) . ?
C221 C226 1.402(4) . ?
C221 As2 1.903(3) . ?
C222 H222 0.9500 . ?
C222 C223 1.391(6) . ?
C223 H223 0.9500 . ?
C223 C224 1.377(5) . ?
C224 H224 0.9500 . ?
C224 C225 1.377(6) . ?
C225 H225 0.9500 . ?
C225 C226 1.381(5) . ?
C226 H226 0.9500 . ?
C231 C232 1.398(5) . ?
C231 C236 1.392(5) . ?
C231 As2 1.901(3) . ?
C232 H232 0.9500 . ?
C232 C233 1.385(5) . ?
C233 H233 0.9500 . ?
C233 C234 1.372(6) . ?
C234 H234 0.9500 . ?
C234 C235 1.372(6) . ?
C235 H235 0.9500 . ?
C235 C236 1.390(5) . ?
C236 H236 0.9500 . ?
C1 C2 1.529(4) . ?
C1 N2 1.340(4) . ?
C1 O1 1.233(4) . ?
C2 N3 1.355(4) . ?
C2 O2 1.227(4) . ?
C3 C4 1.523(4) . ?
C3 N6 1.335(4) . ?
C3 O3 1.234(4) . ?
C4 N7 1.345(4) . ?
C4 O4 1.234(4) . ?
C5 C6 1.518(4) . ?
C5 N10 1.328(4) . ?
C5 O5 1.245(4) . ?
C6 N11 1.334(4) . ?
C6 O6 1.237(4) . ?
C7 H7A 0.9900 . ?
C7 H7B 0.9900 . ?
C7 N1 1.464(5) . ?
C7 N5 1.469(5) . ?
C8 H8A 0.9900 . ?
C8 H8B 0.9900 . ?
C8 N5 1.478(5) . ?
C8 N9 1.445(5) . ?
C9 H9A 0.9900 . ?
C9 H9B 0.9900 . ?
C9 N1 1.435(5) . ?
C9 N9 1.470(4) . ?
C10 H10A 0.9900 . ?
C10 H10B 0.9900 . ?
C10 N4 1.458(4) . ?
C10 N8 1.469(5) . ?
C11 H11A 0.9900 . ?
C11 H11B 0.9900 . ?
C11 N4 1.461(5) . ?
C11 N12 1.462(5) . ?
C12 H12A 0.9900 . ?
C12 H12B 0.9900 . ?
C12 N8 1.453(5) . ?
C12 N12 1.481(5) . ?
N1 N2 1.436(4) . ?
N2 Mn1 1.971(3) . ?
N3 N4 1.430(3) . ?
N3 Mn1 1.979(3) . ?
N5 N6 1.431(4) . ?
N6 Mn1 1.974(3) . ?
N7 N8 1.430(3) . ?
N7 Mn1 1.971(3) . ?
N9 N10 1.433(3) . ?
N10 Mn1 1.992(3) . ?
N11 N12 1.434(4) . ?
N11 Mn1 1.970(3) . ?
O312 H31A 0.8502 . ?
O312 H31B 0.8496 . ?
O313 H31C 0.8489 . ?
O313 H31D 0.8503 . ?
O303 H30A 0.8507 . ?
O303 H30B 0.8510 . ?
O309 H30C 0.8502 . ?
O309 H30D 0.8505 . ?
O307 H30E 0.8497 . ?
O307 H30F 0.8507 . ?
O302 H30G 0.8499 . ?
O302 H30H 0.8498 . ?
O310 H31E 0.8485 . ?
O310 H31F 0.8496 . ?
O308 H30I 0.8509 . ?
O308 H30J 0.8507 . ?
O301 H30K 0.8504 . ?
O301 H30L 0.8497 . ?
O306 H30M 0.8501 . ?
O306 H30N 0.8502 . ?
O311 H31G 0.8501 . ?
O311 H31H 0.8498 . ?
O304 H30O 0.8498 . ?
O304 H30P 0.8495 . ?
O314 H31I 0.8500 . ?
O314 H31J 0.8507 . ?
O305 H30Q 0.8693 . ?
O305 H30R 0.8702 . ?
